data_1518787
loop_
_publ_author_name
'B\"unzli, Andreas M.'
'Constable, Edwin C.'
'Housecroft, Catherine E.'
'Prescimone, Alessandro'
'Zampese, Jennifer A.'
'Longo, Giulia'
'Gil-Escrig, Lid\'on'
'Perteg\'as, Antonio'
'Ort\'i, Enrique'
'Bolink, Henk J.'

_publ_section_title
;
 Exceptionally long-lived light-emitting electrochemical cells: multiple
 intra-cation \p-stacking interactions in [Ir(C^N)2(N^N)][PF6] emitters
;
_journal_issue 5
_journal_name_full 'Chem. Sci.'
_journal_page_first 2843
_journal_paper_doi 10.1039/C4SC03942D
_journal_volume 6
_journal_year 2015
_chemical_formula_moiety 'C56 H40 Ir N4, F6 P, C2 H6 O'
_chemical_formula_sum 'C58 H46 F6 Ir N4 O P'
_chemical_formula_weight 1152.18
_chemical_name_systematic
; 
 ? 
;
_space_group_crystal_system orthorhombic
_space_group_IT_number 33
_space_group_name_Hall 'P 2c -2n'
_space_group_name_H-M_alt 'P n a 21'
_symmetry_space_group_name_Hall 'P 2c -2n'
_symmetry_space_group_name_H-M 'P n a 21'
_atom_sites_solution_hydrogens geom
_audit_creation_method SHELXL-2013
_audit_update_record
;
2014-08-13 deposited with the CCDC.
2015-03-04 downloaded from the CCDC.
;
_cell_angle_alpha 90
_cell_angle_beta 90
_cell_angle_gamma 90
_cell_formula_units_Z 4
_cell_length_a 13.1280(6)
_cell_length_b 37.8916(17)
_cell_length_c 10.2900(5)
_cell_measurement_reflns_used 9912
_cell_measurement_temperature 123(2)
_cell_measurement_theta_max 69.19
_cell_measurement_theta_min 3.56
_cell_volume 5118.7(4)
_computing_cell_refinement 'Bruker SAINT'
_computing_data_collection 'Bruker APEX2'
_computing_data_reduction 'Bruker SAINT'
_computing_molecular_graphics 'Bruker SHELXTL'
_computing_publication_material 'Bruker SHELXTL'
_computing_structure_refinement 'SHELXL-2013 (Sheldrick, 2013)'
_computing_structure_solution 'SHELXS-97 (Sheldrick, 2008)'
_diffrn_ambient_temperature 123(2)
_diffrn_measured_fraction_theta_full 0.999
_diffrn_measured_fraction_theta_max 0.987
_diffrn_measurement_device_type 'Bruker APEX-II CCD'
_diffrn_measurement_method '\f and \w scans'
_diffrn_radiation_type CuK\a
_diffrn_radiation_wavelength 1.54178
_diffrn_reflns_av_R_equivalents 0.0435
_diffrn_reflns_av_unetI/netI 0.0332
_diffrn_reflns_Laue_measured_fraction_full 0.999
_diffrn_reflns_Laue_measured_fraction_max 0.987
_diffrn_reflns_limit_h_max 13
_diffrn_reflns_limit_h_min -15
_diffrn_reflns_limit_k_max 44
_diffrn_reflns_limit_k_min -44
_diffrn_reflns_limit_l_max 12
_diffrn_reflns_limit_l_min -12
_diffrn_reflns_number 48035
_diffrn_reflns_point_group_measured_fraction_full 0.999
_diffrn_reflns_point_group_measured_fraction_max 0.987
_diffrn_reflns_theta_full 66.500
_diffrn_reflns_theta_max 69.362
_diffrn_reflns_theta_min 3.366
_exptl_absorpt_coefficient_mu 5.901
_exptl_absorpt_correction_T_max 0.838
_exptl_absorpt_correction_T_min 0.737
_exptl_absorpt_correction_type multi-scan
_exptl_absorpt_process_details sadabs
_exptl_crystal_colour orange
_exptl_crystal_density_diffrn 1.495
_exptl_crystal_description block
_exptl_crystal_F_000 2304
_exptl_crystal_size_max 0.140
_exptl_crystal_size_mid 0.050
_exptl_crystal_size_min 0.030
_refine_diff_density_max 4.806
_refine_diff_density_min -1.207
_refine_diff_density_rms 0.152
_refine_ls_abs_structure_details
; 
 Flack x determined using 3716 quotients [(I+)-(I-)]/[(I+)+(I-)] 
 (Parsons and Flack (2004), Acta Cryst. A60, s61). 
;
_refine_ls_abs_structure_Flack 0.016(4)
_refine_ls_extinction_method none
_refine_ls_goodness_of_fit_ref 1.117
_refine_ls_hydrogen_treatment constr
_refine_ls_matrix_type full
_refine_ls_number_parameters 670
_refine_ls_number_reflns 9189
_refine_ls_number_restraints 7
_refine_ls_restrained_S_all 1.117
_refine_ls_R_factor_all 0.0493
_refine_ls_R_factor_gt 0.0467
_refine_ls_shift/su_max 0.001
_refine_ls_shift/su_mean 0.000
_refine_ls_structure_factor_coef Fsqd
_refine_ls_weighting_details
; 
 w=1/[\s^2^(Fo^2^)+(0.0710P)^2^+15.0647P] 
 where P=(Fo^2^+2Fc^2^)/3 
;
_refine_ls_weighting_scheme calc
_refine_ls_wR_factor_gt 0.1210
_refine_ls_wR_factor_ref 0.1228
_reflns_Friedel_coverage 0.888
_reflns_Friedel_fraction_full 1.000
_reflns_Friedel_fraction_max 0.987
_reflns_number_gt 8655
_reflns_number_total 9189
_reflns_threshold_expression 'I > 2\s(I)'
_cod_data_source_file c4sc03942d2.cif
_cod_data_source_block 3s
_cod_depositor_comments 'Adding full bibliography for 1518786--1518789.cif.'
_cod_database_code 1518787
_shelx_space_group_comment
; 
The symmetry employed for this shelxl refinement is uniquely defined 
by the following loop, which should always be used as a source of 
symmetry information in preference to the above space-group names. 
They are only intended as comments. 
;
_shelx_estimated_absorpt_t_min 0.492
_shelx_estimated_absorpt_t_max 0.843
_shelxl_version_number 2013-2

loop_
_space_group_symop_operation_xyz
'x, y, z'
'-x, -y, z+1/2'
'x+1/2, -y+1/2, z'
'-x+1/2, y+1/2, z+1/2'

loop_
_atom_site_label
_atom_site_type_symbol
_atom_site_fract_x
_atom_site_fract_y
_atom_site_fract_z
_atom_site_U_iso_or_equiv
_atom_site_adp_type
_atom_site_occupancy
_atom_site_site_symmetry_order
_atom_site_calc_flag
_atom_site_refinement_flags_posn
_atom_site_refinement_flags_adp
_atom_site_refinement_flags_occupancy
Ir1 Ir 0.08626(2) 0.35753(2) 0.75125(8) 0.02122(13) Uani 1 1 d . . .
N1 N 0.1490(7) 0.3194(2) 0.6228(9) 0.0259(18) Uani 1 1 d . . .
N2 N -0.0174(6) 0.31377(19) 0.7680(10) 0.0240(18) Uani 1 1 d . . .
C1 C 0.2371(8) 0.3233(3) 0.5547(10) 0.030(2) Uani 1 1 d . . .
H1A H 0.2724 0.3451 0.5598 0.036 Uiso 1 1 calc R U .
C2 C 0.2768(11) 0.2968(3) 0.4786(12) 0.035(3) Uani 1 1 d . . .
H2A H 0.3386 0.3003 0.4324 0.042 Uiso 1 1 calc R U .
C3 C 0.2258(10) 0.2653(3) 0.4704(12) 0.041(3) Uani 1 1 d . . .
H3A H 0.2524 0.2466 0.4193 0.050 Uiso 1 1 calc R U .
C4 C 0.1337(9) 0.2610(3) 0.5385(12) 0.040(3) Uani 1 1 d . . .
H4A H 0.0965 0.2396 0.5330 0.048 Uiso 1 1 calc R U .
C5 C 0.0992(7) 0.2884(3) 0.6124(10) 0.026(2) Uani 1 1 d . . .
C6 C 0.0042(8) 0.2863(2) 0.6913(10) 0.026(2) Uani 1 1 d . . .
C7 C -0.0588(10) 0.2562(3) 0.6881(13) 0.041(3) Uani 1 1 d . . .
H7A H -0.0449 0.2375 0.6293 0.049 Uiso 1 1 calc R U .
C8 C -0.1404(9) 0.2543(3) 0.7709(14) 0.040(3) Uani 1 1 d . . .
H8A H -0.1821 0.2338 0.7731 0.048 Uiso 1 1 calc R U .
C9 C -0.1610(8) 0.2831(3) 0.8521(11) 0.035(2) Uani 1 1 d . . .
H9A H -0.2175 0.2825 0.9097 0.042 Uiso 1 1 calc R U .
C10 C -0.0987(8) 0.3119(3) 0.8473(11) 0.029(2) Uani 1 1 d . . .
H10A H -0.1134 0.3314 0.9021 0.035 Uiso 1 1 calc R U .
N3 N -0.0187(6) 0.3767(2) 0.6228(9) 0.0240(19) Uani 1 1 d . . .
C11 C -0.0166(9) 0.3720(3) 0.4960(10) 0.028(2) Uani 1 1 d . . .
H11A H 0.0419 0.3614 0.4581 0.034 Uiso 1 1 calc R U .
C12 C -0.0984(8) 0.3820(3) 0.4140(11) 0.031(2) Uani 1 1 d . . .
H12A H -0.0958 0.3784 0.3227 0.037 Uiso 1 1 calc R U .
C13 C -0.1814(9) 0.3972(3) 0.4723(11) 0.034(2) Uani 1 1 d . . .
H13A H -0.2379 0.4040 0.4203 0.041 Uiso 1 1 calc R U .
C14 C -0.1847(9) 0.4028(3) 0.6012(13) 0.031(3) Uani 1 1 d . . .
H14A H -0.2423 0.4138 0.6395 0.038 Uiso 1 1 calc R U .
C15 C -0.1020(9) 0.3921(3) 0.6792(14) 0.024(3) Uani 1 1 d . . .
C16 C -0.0920(9) 0.3976(4) 0.8188(15) 0.028(3) Uani 1 1 d . . .
C17 C 0.0064(7) 0.3891(2) 0.8735(9) 0.0175(19) Uani 1 1 d . . .
C18 C 0.0245(7) 0.4010(2) 1.0008(10) 0.024(2) Uani 1 1 d . . .
C19 C -0.0531(7) 0.4162(2) 1.0746(10) 0.0230(19) Uani 1 1 d . . .
H19A H -0.0389 0.4235 1.1611 0.028 Uiso 1 1 calc R U .
C20 C -0.1530(7) 0.4213(2) 1.0237(11) 0.025(2) Uani 1 1 d . . .
C21 C -0.1683(10) 0.4126(3) 0.8922(11) 0.029(3) Uani 1 1 d . . .
H21A H -0.2326 0.4171 0.8533 0.034 Uiso 1 1 calc R U .
C22 C 0.1255(7) 0.3989(2) 1.0693(9) 0.0225(19) Uani 1 1 d . . .
C23 C 0.2012(8) 0.4230(3) 1.0425(11) 0.031(2) Uani 1 1 d . . .
H23A H 0.1913 0.4403 0.9768 0.038 Uiso 1 1 calc R U .
C24 C 0.2921(8) 0.4220(3) 1.1121(12) 0.032(2) Uani 1 1 d . . .
H24A H 0.3448 0.4383 1.0913 0.038 Uiso 1 1 calc R U .
C25 C 0.3071(8) 0.3978(3) 1.2111(10) 0.033(2) Uani 1 1 d . . .
H25A H 0.3674 0.3980 1.2620 0.040 Uiso 1 1 calc R U .
C26 C 0.2313(7) 0.3737(3) 1.2324(10) 0.025(2) Uani 1 1 d . . .
H26A H 0.2427 0.3557 1.2948 0.030 Uiso 1 1 calc R U .
C27 C 0.1405(8) 0.3743(3) 1.1688(10) 0.026(2) Uani 1 1 d . . .
H27A H 0.0879 0.3583 1.1918 0.031 Uiso 1 1 calc R U .
C28 C -0.2334(7) 0.4351(3) 1.1079(10) 0.028(2) Uani 1 1 d . . .
C29 C -0.3312(8) 0.4204(3) 1.1085(12) 0.034(2) Uani 1 1 d . . .
H29A H -0.3454 0.4007 1.0548 0.041 Uiso 1 1 calc R U .
C30 C -0.4069(8) 0.4342(4) 1.1855(15) 0.048(3) Uani 1 1 d . . .
H30A H -0.4718 0.4231 1.1876 0.057 Uiso 1 1 calc R U .
C31 C -0.3901(9) 0.4633(3) 1.258(2) 0.049(3) Uani 1 1 d . . .
H31A H -0.4438 0.4732 1.3083 0.059 Uiso 1 1 calc R U .
C32 C -0.2950(8) 0.4786(3) 1.2596(18) 0.044(3) Uani 1 1 d . . .
H32A H -0.2828 0.4988 1.3122 0.052 Uiso 1 1 calc R U .
C33 C -0.2184(8) 0.4649(3) 1.1856(11) 0.032(2) Uani 1 1 d . . .
H33A H -0.1534 0.4759 1.1869 0.038 Uiso 1 1 calc R U .
N4 N 0.1847(6) 0.3359(2) 0.8878(8) 0.0212(17) Uani 1 1 d . . .
C34 C 0.1609(8) 0.3087(3) 0.9642(11) 0.026(2) Uani 1 1 d . . .
H34A H 0.0930 0.3001 0.9640 0.031 Uiso 1 1 calc R U .
C35 C 0.2317(9) 0.2928(3) 1.0434(12) 0.032(3) Uani 1 1 d . . .
H35A H 0.2133 0.2736 1.0977 0.039 Uiso 1 1 calc R U .
C36 C 0.3308(8) 0.3056(3) 1.0419(12) 0.033(2) Uani 1 1 d . . .
H36A H 0.3818 0.2952 1.0950 0.039 Uiso 1 1 calc R U .
C37 C 0.3543(8) 0.3338(3) 0.9619(12) 0.033(2) Uani 1 1 d . . .
H37A H 0.4220 0.3426 0.9596 0.040 Uiso 1 1 calc R U .
C38 C 0.2808(8) 0.3492(3) 0.8858(11) 0.027(2) Uani 1 1 d . . .
C39 C 0.2923(7) 0.3808(3) 0.8045(10) 0.026(2) Uani 1 1 d . . .
C40 C 0.2049(6) 0.3924(2) 0.7305(9) 0.019(2) Uani 1 1 d . . .
C41 C 0.2170(8) 0.4222(2) 0.6567(10) 0.024(2) Uani 1 1 d . . .
C42 C 0.3122(8) 0.4391(2) 0.6489(10) 0.027(2) Uani 1 1 d . . .
H42A H 0.3199 0.4586 0.5916 0.033 Uiso 1 1 calc R U .
C43 C 0.3957(7) 0.4281(3) 0.7225(8) 0.022(2) Uani 1 1 d . . .
C44 C 0.3851(8) 0.3990(3) 0.8009(11) 0.029(2) Uani 1 1 d . . .
H44A H 0.4407 0.3912 0.8527 0.035 Uiso 1 1 calc R U .
C45 C 0.1348(7) 0.4405(2) 0.5832(10) 0.025(2) Uani 1 1 d . . .
C46 C 0.0514(8) 0.4550(2) 0.6493(11) 0.026(2) Uani 1 1 d . . .
H46A H 0.0443 0.4515 0.7403 0.031 Uiso 1 1 calc R U .
C47 C -0.0209(9) 0.4743(3) 0.5817(13) 0.040(3) Uani 1 1 d . . .
H47A H -0.0778 0.4839 0.6265 0.048 Uiso 1 1 calc R U .
C48 C -0.0107(10) 0.4799(3) 0.4486(13) 0.042(3) Uani 1 1 d . . .
H48A H -0.0603 0.4931 0.4025 0.051 Uiso 1 1 calc R U .
C49 C 0.0718(9) 0.4659(3) 0.3849(13) 0.042(3) Uani 1 1 d . . .
H49A H 0.0797 0.4698 0.2942 0.050 Uiso 1 1 calc R U .
C50 C 0.1430(9) 0.4465(3) 0.4508(11) 0.034(2) Uani 1 1 d . . .
H50A H 0.1992 0.4368 0.4047 0.041 Uiso 1 1 calc R U .
C51 C 0.4930(7) 0.4489(2) 0.7239(8) 0.022(2) Uani 1 1 d . . .
C52 C 0.5372(10) 0.4612(3) 0.6098(13) 0.039(3) Uani 1 1 d . . .
H52A H 0.5072 0.4553 0.5286 0.047 Uiso 1 1 calc R U .
C53 C 0.6239(11) 0.4818(4) 0.6122(13) 0.041(3) Uani 1 1 d . . .
H53A H 0.6524 0.4904 0.5335 0.050 Uiso 1 1 calc R U .
C54 C 0.6699(8) 0.4899(3) 0.7323(16) 0.039(3) Uani 1 1 d . . .
H54A H 0.7294 0.5042 0.7353 0.047 Uiso 1 1 calc R U .
C55 C 0.6286(10) 0.4773(3) 0.8422(12) 0.031(3) Uani 1 1 d . . .
H55A H 0.6606 0.4822 0.9230 0.037 Uiso 1 1 calc R U .
C56 C 0.5394(9) 0.4571(3) 0.8402(12) 0.030(3) Uani 1 1 d . . .
H56A H 0.5107 0.4490 0.9195 0.036 Uiso 1 1 calc R U .
P1 P 0.94365(19) 0.28237(6) 1.2449(5) 0.0353(5) Uani 1 1 d . . .
F10 F 0.8927(8) 0.2996(2) 1.3717(9) 0.067(3) Uani 1 1 d . . .
F11 F 0.8369(5) 0.26684(19) 1.2057(7) 0.0447(17) Uani 1 1 d . . .
F12 F 0.9231(6) 0.3177(2) 1.1670(9) 0.053(2) Uani 1 1 d . . .
F13 F 1.0509(6) 0.2979(2) 1.2903(8) 0.064(3) Uani 1 1 d . . .
F14 F 0.9629(8) 0.2470(2) 1.3285(9) 0.067(2) Uani 1 1 d . . .
F15 F 0.9946(7) 0.2648(2) 1.1218(9) 0.066(2) Uani 1 1 d . . .
C101 C 0.547(2) 0.3343(10) 1.285(3) 0.067(10) Uani 0.5 1 d . . P
H10B H 0.5145 0.3515 1.2273 0.101 Uiso 0.5 1 calc R U P
H10C H 0.5598 0.3454 1.3699 0.101 Uiso 0.5 1 calc R U P
H10D H 0.5014 0.3140 1.2971 0.101 Uiso 0.5 1 calc R U P
C100 C 0.638(3) 0.3231(11) 1.232(6) 0.102(17) Uani 0.5 1 d . . P
H10E H 0.6563 0.2999 1.2694 0.122 Uiso 0.5 1 calc R U P
H10F H 0.6925 0.3400 1.2562 0.122 Uiso 0.5 1 calc R U P
O100 O 0.6364(18) 0.3197(6) 1.083(3) 0.088(9) Uani 0.5 1 d . . P
H100 H 0.6826 0.3323 1.0509 0.131 Uiso 0.5 1 calc R U P
C201 C 0.6197(17) 0.3379(8) 1.745(4) 0.059(7) Uani 0.5 1 d . . P
H20A H 0.5744 0.3226 1.7961 0.088 Uiso 0.5 1 calc R U P
H20B H 0.6313 0.3599 1.7931 0.088 Uiso 0.5 1 calc R U P
H20C H 0.6849 0.3259 1.7314 0.088 Uiso 0.5 1 calc R U P
C200 C 0.576(3) 0.3452(11) 1.628(5) 0.088(12) Uani 0.5 1 d . U P
H20D H 0.6309 0.3554 1.5744 0.106 Uiso 0.5 1 calc R U P
H20E H 0.5278 0.3649 1.6455 0.106 Uiso 0.5 1 calc R U P
O200 O 0.5233(17) 0.3229(6) 1.545(3) 0.081(8) Uani 0.5 1 d . . P
H200 H 0.5355 0.3285 1.4679 0.122 Uiso 0.5 1 calc R U P

loop_
_atom_site_aniso_label
_atom_site_aniso_U_11
_atom_site_aniso_U_22
_atom_site_aniso_U_33
_atom_site_aniso_U_23
_atom_site_aniso_U_13
_atom_site_aniso_U_12
Ir1 0.01924(19) 0.01762(18) 0.0268(2) -0.0004(2) 0.0062(2) 0.00327(11)
N1 0.028(5) 0.022(4) 0.028(5) -0.001(4) 0.002(4) 0.011(4)
N2 0.024(3) 0.026(4) 0.022(5) 0.006(4) -0.001(4) -0.001(3)
C1 0.034(6) 0.034(5) 0.023(5) 0.002(4) 0.011(4) 0.011(5)
C2 0.037(7) 0.039(7) 0.028(6) 0.002(5) 0.004(5) 0.011(6)
C3 0.044(7) 0.043(7) 0.037(6) -0.008(5) 0.008(5) 0.017(5)
C4 0.038(6) 0.040(6) 0.043(7) -0.009(5) -0.001(5) -0.001(5)
C5 0.029(5) 0.024(5) 0.025(5) -0.004(4) -0.003(4) 0.005(4)
C6 0.028(5) 0.020(5) 0.031(5) 0.000(4) -0.003(4) 0.002(4)
C7 0.037(6) 0.036(7) 0.050(7) -0.011(5) 0.002(6) -0.007(5)
C8 0.041(6) 0.043(6) 0.037(9) -0.015(6) 0.008(6) -0.019(4)
C9 0.028(5) 0.045(6) 0.032(6) 0.004(5) 0.005(4) 0.000(5)
C10 0.029(5) 0.025(5) 0.033(6) 0.001(4) 0.006(4) 0.003(4)
N3 0.022(4) 0.015(4) 0.035(5) -0.005(3) 0.002(4) -0.006(3)
C11 0.039(6) 0.024(5) 0.021(5) -0.002(4) 0.007(4) -0.001(4)
C12 0.037(6) 0.033(6) 0.021(5) 0.000(4) -0.007(4) -0.005(4)
C13 0.039(6) 0.038(6) 0.027(6) -0.001(5) -0.007(5) 0.005(5)
C14 0.020(5) 0.033(6) 0.040(7) -0.006(5) -0.006(5) 0.006(5)
C15 0.010(5) 0.021(6) 0.040(7) -0.003(5) -0.003(4) 0.003(4)
C16 0.031(7) 0.026(7) 0.028(7) 0.004(5) 0.003(5) 0.002(4)
C17 0.021(5) 0.011(4) 0.020(5) 0.006(3) 0.010(4) -0.005(4)
C18 0.023(5) 0.022(5) 0.028(5) 0.007(4) 0.005(4) -0.001(4)
C19 0.022(5) 0.020(4) 0.028(5) -0.001(4) 0.005(4) -0.003(4)
C20 0.022(5) 0.016(4) 0.037(6) 0.008(4) 0.003(4) 0.003(4)
C21 0.031(6) 0.034(6) 0.020(5) 0.011(4) 0.006(4) 0.000(5)
C22 0.023(5) 0.022(4) 0.022(5) -0.005(4) 0.002(4) 0.007(4)
C23 0.031(5) 0.026(5) 0.037(6) 0.005(4) 0.007(5) 0.003(4)
C24 0.020(5) 0.033(6) 0.042(6) -0.002(5) 0.000(4) -0.004(4)
C25 0.025(5) 0.047(6) 0.028(6) -0.005(4) -0.004(4) 0.009(5)
C26 0.025(4) 0.041(5) 0.009(6) -0.001(4) -0.006(4) 0.009(4)
C27 0.022(5) 0.031(5) 0.025(5) 0.001(4) 0.002(4) 0.000(4)
C28 0.024(5) 0.029(5) 0.030(5) 0.005(4) -0.002(4) 0.012(4)
C29 0.035(6) 0.033(6) 0.035(6) 0.002(5) 0.007(5) 0.001(4)
C30 0.020(5) 0.062(9) 0.061(8) 0.018(7) 0.005(5) 0.010(5)
C31 0.046(6) 0.062(7) 0.040(7) -0.010(9) 0.020(9) 0.030(5)
C32 0.048(6) 0.046(6) 0.036(6) -0.001(8) 0.010(8) 0.018(5)
C33 0.029(5) 0.022(5) 0.044(6) 0.002(4) 0.005(5) 0.005(4)
N4 0.027(4) 0.018(4) 0.019(4) 0.002(3) 0.008(3) 0.000(3)
C34 0.024(5) 0.020(5) 0.035(6) 0.002(4) 0.006(4) 0.002(4)
C35 0.033(6) 0.023(5) 0.041(7) 0.010(5) 0.006(5) 0.004(5)
C36 0.024(5) 0.028(5) 0.045(7) 0.013(5) -0.003(5) 0.008(4)
C37 0.026(5) 0.024(5) 0.049(7) 0.010(5) 0.008(5) 0.006(4)
C38 0.023(5) 0.020(4) 0.037(6) 0.000(4) 0.003(4) 0.003(4)
C39 0.020(4) 0.025(5) 0.033(5) 0.006(4) 0.009(4) 0.011(4)
C40 0.022(4) 0.019(4) 0.016(6) -0.009(4) 0.003(4) 0.001(3)
C41 0.029(5) 0.019(4) 0.024(5) 0.002(4) 0.003(4) 0.008(4)
C42 0.031(5) 0.022(5) 0.029(5) 0.006(4) 0.007(4) 0.003(4)
C43 0.021(4) 0.025(5) 0.019(7) 0.000(3) 0.002(3) 0.004(3)
C44 0.020(5) 0.032(6) 0.036(5) 0.005(4) 0.002(4) 0.006(4)
C45 0.026(5) 0.016(4) 0.032(6) -0.001(4) -0.002(4) -0.004(4)
C46 0.029(5) 0.018(4) 0.032(5) 0.000(4) -0.004(4) -0.002(4)
C47 0.032(6) 0.020(5) 0.067(9) -0.007(5) -0.009(6) 0.002(4)
C48 0.044(7) 0.022(5) 0.061(8) 0.010(5) -0.026(6) -0.001(5)
C49 0.049(7) 0.039(6) 0.037(7) 0.007(5) -0.016(5) -0.012(5)
C50 0.047(7) 0.030(6) 0.025(5) 0.007(4) 0.004(5) -0.005(5)
C51 0.020(4) 0.023(4) 0.022(7) 0.001(3) 0.003(4) 0.000(3)
C52 0.041(7) 0.047(7) 0.029(7) 0.000(6) 0.012(5) -0.014(5)
C53 0.044(7) 0.050(8) 0.030(7) 0.006(6) 0.011(6) -0.015(6)
C54 0.026(4) 0.032(5) 0.060(10) 0.003(6) 0.000(6) -0.005(4)
C55 0.034(6) 0.030(6) 0.027(6) 0.003(5) -0.016(5) 0.003(5)
C56 0.027(6) 0.033(6) 0.031(7) 0.021(5) 0.000(5) 0.001(5)
P1 0.0386(12) 0.0312(11) 0.0362(13) -0.0030(18) 0.006(2) -0.0185(10)
F10 0.083(6) 0.061(5) 0.056(5) -0.025(4) 0.020(5) -0.040(5)
F11 0.040(4) 0.047(4) 0.047(4) -0.011(3) 0.002(3) -0.022(3)
F12 0.052(5) 0.044(4) 0.062(5) 0.013(4) -0.012(4) -0.024(3)
F13 0.051(4) 0.062(5) 0.079(7) 0.023(4) -0.016(4) -0.034(4)
F14 0.076(6) 0.049(5) 0.077(6) 0.024(4) -0.003(5) -0.027(4)
F15 0.069(6) 0.060(5) 0.069(6) -0.014(4) 0.036(5) -0.021(4)
C101 0.035(13) 0.09(2) 0.08(3) 0.015(17) 0.007(13) 0.007(14)
C100 0.07(2) 0.09(3) 0.15(5) 0.06(3) -0.02(3) 0.012(18)
O100 0.058(14) 0.046(12) 0.16(3) 0.018(15) 0.037(16) 0.013(10)
C201 0.030(11) 0.079(17) 0.067(17) 0.01(2) 0.02(2) 0.016(11)
C200 0.09(2) 0.066(18) 0.11(2) -0.038(18) 0.030(19) 0.017(16)
O200 0.055(13) 0.072(15) 0.12(2) 0.035(14) -0.014(13) -0.028(11)

loop_
_atom_type_symbol
_atom_type_description
_atom_type_scat_dispersion_real
_atom_type_scat_dispersion_imag
_atom_type_scat_source
C C 0.0181 0.0091 'International Tables Vol C Tables 4.2.6.8 and 6.1.1.4'
H H 0.0000 0.0000 'International Tables Vol C Tables 4.2.6.8 and 6.1.1.4'
N N 0.0311 0.0180 'International Tables Vol C Tables 4.2.6.8 and 6.1.1.4'
F F 0.0727 0.0534 'International Tables Vol C Tables 4.2.6.8 and 6.1.1.4'
P P 0.2955 0.4335 'International Tables Vol C Tables 4.2.6.8 and 6.1.1.4'
Ir Ir -4.7710 6.5667 'International Tables Vol C Tables 4.2.6.8 and 6.1.1.4'
O O 0.0492 0.0322 'International Tables Vol C Tables 4.2.6.8 and 6.1.1.4'

loop_
_geom_angle_atom_site_label_1
_geom_angle_atom_site_label_2
_geom_angle_atom_site_label_3
_geom_angle
C17 Ir1 N3 80.9(3)
C17 Ir1 C40 94.5(3)
N3 Ir1 C40 102.4(3)
C17 Ir1 N4 97.7(3)
N3 Ir1 N4 175.9(3)
C40 Ir1 N4 81.5(3)
C17 Ir1 N1 170.9(4)
N3 Ir1 N1 95.8(3)
C40 Ir1 N1 94.5(3)
N4 Ir1 N1 84.9(3)
C17 Ir1 N2 94.4(3)
N3 Ir1 N2 84.3(3)
C40 Ir1 N2 169.6(3)
N4 Ir1 N2 92.0(3)
N1 Ir1 N2 76.7(3)
C5 N1 C1 117.8(9)
C5 N1 Ir1 117.0(7)
C1 N1 Ir1 125.1(7)
C6 N2 C10 118.9(8)
C6 N2 Ir1 114.8(7)
C10 N2 Ir1 126.3(7)
N1 C1 C2 122.4(11)
N1 C1 H1A 118.8
C2 C1 H1A 118.8
C3 C2 C1 119.0(12)
C3 C2 H2A 120.5
C1 C2 H2A 120.5
C2 C3 C4 119.4(11)
C2 C3 H3A 120.3
C4 C3 H3A 120.3
C5 C4 C3 118.4(11)
C5 C4 H4A 120.8
C3 C4 H4A 120.8
N1 C5 C4 123.0(10)
N1 C5 C6 114.2(9)
C4 C5 C6 122.8(10)
N2 C6 C7 121.3(10)
N2 C6 C5 117.2(9)
C7 C6 C5 121.5(10)
C8 C7 C6 119.2(11)
C8 C7 H7A 120.4
C6 C7 H7A 120.4
C7 C8 C9 118.7(10)
C7 C8 H8A 120.7
C9 C8 H8A 120.7
C10 C9 C8 119.0(10)
C10 C9 H9A 120.5
C8 C9 H9A 120.5
N2 C10 C9 122.7(10)
N2 C10 H10A 118.6
C9 C10 H10A 118.6
C11 N3 C15 119.6(10)
C11 N3 Ir1 125.3(7)
C15 N3 Ir1 114.6(8)
N3 C11 C12 122.5(10)
N3 C11 H11A 118.8
C12 C11 H11A 118.8
C13 C12 C11 117.0(10)
C13 C12 H12A 121.5
C11 C12 H12A 121.5
C14 C13 C12 121.5(11)
C14 C13 H13A 119.2
C12 C13 H13A 119.2
C13 C14 C15 119.5(12)
C13 C14 H14A 120.2
C15 C14 H14A 120.2
N3 C15 C14 119.8(13)
N3 C15 C16 114.0(12)
C14 C15 C16 126.1(13)
C21 C16 C17 121.9(13)
C21 C16 C15 122.3(13)
C17 C16 C15 115.6(12)
C18 C17 C16 116.2(10)
C18 C17 Ir1 132.9(7)
C16 C17 Ir1 110.7(8)
C19 C18 C17 121.1(9)
C19 C18 C22 114.2(9)
C17 C18 C22 124.6(9)
C18 C19 C20 121.8(9)
C18 C19 H19A 119.1
C20 C19 H19A 119.1
C21 C20 C19 116.9(9)
C21 C20 C28 123.4(9)
C19 C20 C28 119.6(9)
C16 C21 C20 121.4(12)
C16 C21 H21A 119.3
C20 C21 H21A 119.3
C23 C22 C27 119.1(9)
C23 C22 C18 120.4(9)
C27 C22 C18 120.3(9)
C22 C23 C24 119.9(10)
C22 C23 H23A 120.1
C24 C23 H23A 120.1
C25 C24 C23 121.2(10)
C25 C24 H24A 119.4
C23 C24 H24A 119.4
C26 C25 C24 117.2(9)
C26 C25 H25A 121.4
C24 C25 H25A 121.4
C27 C26 C25 123.2(10)
C27 C26 H26A 118.4
C25 C26 H26A 118.4
C26 C27 C22 119.2(10)
C26 C27 H27A 120.4
C22 C27 H27A 120.4
C33 C28 C29 116.6(10)
C33 C28 C20 121.8(10)
C29 C28 C20 121.5(10)
C30 C29 C28 121.1(11)
C30 C29 H29A 119.5
C28 C29 H29A 119.5
C31 C30 C29 120.7(12)
C31 C30 H30A 119.6
C29 C30 H30A 119.6
C30 C31 C32 119.9(12)
C30 C31 H31A 120.1
C32 C31 H31A 120.1
C33 C32 C31 120.1(13)
C33 C32 H32A 119.9
C31 C32 H32A 119.9
C32 C33 C28 121.6(11)
C32 C33 H33A 119.2
C28 C33 H33A 119.2
C34 N4 C38 120.9(9)
C34 N4 Ir1 124.0(7)
C38 N4 Ir1 114.8(6)
N4 C34 C35 122.0(10)
N4 C34 H34A 119.0
C35 C34 H34A 119.0
C34 C35 C36 118.3(10)
C34 C35 H35A 120.8
C36 C35 H35A 120.8
C37 C36 C35 119.0(10)
C37 C36 H36A 120.5
C35 C36 H36A 120.5
C38 C37 C36 120.8(10)
C38 C37 H37A 119.6
C36 C37 H37A 119.6
N4 C38 C37 119.1(9)
N4 C38 C39 114.0(9)
C37 C38 C39 126.8(9)
C44 C39 C40 121.8(9)
C44 C39 C38 120.4(9)
C40 C39 C38 117.7(9)
C41 C40 C39 116.7(8)
C41 C40 Ir1 132.5(7)
C39 C40 Ir1 110.6(6)
C40 C41 C42 120.7(9)
C40 C41 C45 125.5(9)
C42 C41 C45 113.8(8)
C43 C42 C41 122.0(9)
C43 C42 H42A 119.0
C41 C42 H42A 119.0
C44 C43 C42 118.6(9)
C44 C43 C51 120.2(8)
C42 C43 C51 121.0(8)
C43 C44 C39 120.0(9)
C43 C44 H44A 120.0
C39 C44 H44A 120.0
C50 C45 C46 118.4(10)
C50 C45 C41 121.3(10)
C46 C45 C41 120.1(9)
C47 C46 C45 119.9(10)
C47 C46 H46A 120.1
C45 C46 H46A 120.1
C46 C47 C48 120.5(11)
C46 C47 H47A 119.7
C48 C47 H47A 119.7
C49 C48 C47 119.2(11)
C49 C48 H48A 120.4
C47 C48 H48A 120.4
C50 C49 C48 120.6(12)
C50 C49 H49A 119.7
C48 C49 H49A 119.7
C49 C50 C45 121.4(11)
C49 C50 H50A 119.3
C45 C50 H50A 119.3
C56 C51 C52 118.3(9)
C56 C51 C43 120.2(8)
C52 C51 C43 121.5(9)
C53 C52 C51 121.2(12)
C53 C52 H52A 119.4
C51 C52 H52A 119.4
C52 C53 C54 119.5(12)
C52 C53 H53A 120.2
C54 C53 H53A 120.2
C55 C54 C53 119.2(10)
C55 C54 H54A 120.4
C53 C54 H54A 120.4
C54 C55 C56 121.3(11)
C54 C55 H55A 119.3
C56 C55 H55A 119.3
C51 C56 C55 120.4(10)
C51 C56 H56A 119.8
C55 C56 H56A 119.8
F11 P1 F15 90.8(5)
F11 P1 F12 92.0(4)
F15 P1 F12 91.3(6)
F11 P1 F13 177.8(5)
F15 P1 F13 91.0(5)
F12 P1 F13 89.2(4)
F11 P1 F10 89.4(4)
F15 P1 F10 178.8(6)
F12 P1 F10 89.8(6)
F13 P1 F10 88.8(5)
F11 P1 F14 88.0(5)
F15 P1 F14 90.6(5)
F12 P1 F14 178.1(6)
F13 P1 F14 90.7(5)
F10 P1 F14 88.3(6)
C100 C101 H10B 109.5
C100 C101 H10C 109.5
H10B C101 H10C 109.5
C100 C101 H10D 109.5
H10B C101 H10D 109.5
H10C C101 H10D 109.5
C101 C100 O100 114(3)
C101 C100 H10E 108.7
O100 C100 H10E 108.7
C101 C100 H10F 108.7
O100 C100 H10F 108.7
H10E C100 H10F 107.6
C100 O100 H100 109.5
C200 C201 H20A 109.5
C200 C201 H20B 109.5
H20A C201 H20B 109.5
C200 C201 H20C 109.5
H20A C201 H20C 109.5
H20B C201 H20C 109.5
C201 C200 O200 129(4)
C201 C200 H20D 105.1
O200 C200 H20D 105.1
C201 C200 H20E 105.1
O200 C200 H20E 105.1
H20D C200 H20E 105.9
C200 O200 H200 109.5

loop_
_geom_bond_atom_site_label_1
_geom_bond_atom_site_label_2
_geom_bond_distance
Ir1 C17 2.027(9)
Ir1 N3 2.043(9)
Ir1 C40 2.052(9)
Ir1 N4 2.078(8)
Ir1 N1 2.125(8)
Ir1 N2 2.152(7)
N1 C5 1.348(14)
N1 C1 1.360(13)
N2 C6 1.338(13)
N2 C10 1.345(13)
C1 C2 1.376(16)
C1 H1A 0.9500
C2 C3 1.370(19)
C2 H2A 0.9500
C3 C4 1.407(17)
C3 H3A 0.9500
C4 C5 1.364(16)
C4 H4A 0.9500
C5 C6 1.490(14)
C6 C7 1.407(15)
C7 C8 1.371(18)
C7 H7A 0.9500
C8 C9 1.400(17)
C8 H8A 0.9500
C9 C10 1.365(15)
C9 H9A 0.9500
C10 H10A 0.9500
N3 C11 1.317(14)
N3 C15 1.368(15)
C11 C12 1.418(15)
C11 H11A 0.9500
C12 C13 1.371(16)
C12 H12A 0.9500
C13 C14 1.344(18)
C13 H13A 0.9500
C14 C15 1.408(17)
C14 H14A 0.9500
C15 C16 1.458(14)
C16 C21 1.376(18)
C16 C17 1.447(16)
C17 C18 1.406(14)
C18 C19 1.395(14)
C18 C22 1.504(14)
C19 C20 1.426(14)
C19 H19A 0.9500
C20 C21 1.407(16)
C20 C28 1.462(14)
C21 H21A 0.9500
C22 C23 1.378(14)
C22 C27 1.397(14)
C23 C24 1.392(15)
C23 H23A 0.9500
C24 C25 1.385(16)
C24 H24A 0.9500
C25 C26 1.369(15)
C25 H25A 0.9500
C26 C27 1.360(13)
C26 H26A 0.9500
C27 H27A 0.9500
C28 C33 1.398(15)
C28 C29 1.399(15)
C29 C30 1.374(17)
C29 H29A 0.9500
C30 C31 1.35(2)
C30 H30A 0.9500
C31 C32 1.377(17)
C31 H31A 0.9500
C32 C33 1.364(17)
C32 H32A 0.9500
C33 H33A 0.9500
N4 C34 1.332(13)
N4 C38 1.359(13)
C34 C35 1.375(16)
C34 H34A 0.9500
C35 C36 1.389(16)
C35 H35A 0.9500
C36 C37 1.383(15)
C36 H36A 0.9500
C37 C38 1.373(15)
C37 H37A 0.9500
C38 C39 1.468(14)
C39 C44 1.401(15)
C39 C40 1.445(13)
C40 C41 1.372(13)
C41 C42 1.406(14)
C41 C45 1.490(13)
C42 C43 1.397(14)
C42 H42A 0.9500
C43 C44 1.373(14)
C43 C51 1.501(13)
C44 H44A 0.9500
C45 C50 1.385(15)
C45 C46 1.401(14)
C46 C47 1.386(15)
C46 H46A 0.9500
C47 C48 1.391(19)
C47 H47A 0.9500
C48 C49 1.372(19)
C48 H48A 0.9500
C49 C50 1.370(17)
C49 H49A 0.9500
C50 H50A 0.9500
C51 C56 1.378(15)
C51 C52 1.390(14)
C52 C53 1.381(19)
C52 H52A 0.9500
C53 C54 1.41(2)
C53 H53A 0.9500
C54 C55 1.343(19)
C54 H54A 0.9500
C55 C56 1.398(18)
C55 H55A 0.9500
C56 H56A 0.9500
P1 F11 1.572(7)
P1 F15 1.580(9)
P1 F12 1.583(9)
P1 F13 1.596(7)
P1 F10 1.606(9)
P1 F14 1.614(9)
C101 C100 1.39(5)
C101 H10B 0.9800
C101 H10C 0.9800
C101 H10D 0.9800
C100 O100 1.53(6)
C100 H10E 0.9900
C100 H10F 0.9900
O100 H100 0.8400
C201 C200 1.37(6)
C201 H20A 0.9800
C201 H20B 0.9800
C201 H20C 0.9800
C200 O200 1.38(5)
C200 H20D 0.9900
C200 H20E 0.9900
O200 H200 0.8400
